data_7236835
loop_
_publ_author_name
'Zheng, Xubin'
'Fan, Ruiqing'
'Song, Yang'
'Wang, Ani'
'Xing, Kai'
'Du, Xi'
'Wang, Ping'
'Yang, Yulin'

_publ_section_title
;
 A highly sensitive turn-on ratiometric luminescent probe based on
 postsynthetic modification of Tb3+@Cu-MOF for H2S detection
;
_journal_issue 38
_journal_name_full 'Journal of Materials Chemistry C'
_journal_page_first 9943
_journal_paper_doi 10.1039/C7TC02430D
_journal_volume 5
_journal_year 2017
_chemical_formula_sum 'C26 H16 Cu N2 O10'
_chemical_formula_weight 579.95
_space_group_IT_number 14
_space_group_name_Hall '-P 2ybc'
_space_group_name_H-M_alt 'P 1 21/c 1'
_symmetry_cell_setting monoclinic
_symmetry_space_group_name_H-M 'P 1 21/c 1'
_atom_sites_solution_hydrogens geom
_atom_sites_solution_primary direct
_atom_sites_solution_secondary difmap
_audit_creation_method SHELXL-97
_audit_update_record
;
2017-05-22 deposited with the CCDC.
2017-09-04 downloaded from the CCDC.
;
_cell_angle_alpha 90.00
_cell_angle_beta 107.846(16)
_cell_angle_gamma 90.00
_cell_formula_units_Z 2
_cell_length_a 9.712(13)
_cell_length_b 9.170(12)
_cell_length_c 13.806(19)
_cell_measurement_reflns_used 2054
_cell_measurement_temperature 296(2)
_cell_measurement_theta_max 24.99
_cell_measurement_theta_min 2.20
_cell_volume 1170(3)
_computing_cell_refinement 'Bruker SMART'
_computing_data_collection 'Bruker SMART'
_computing_data_reduction 'Bruker SAINT'
_computing_molecular_graphics SHELXP-97
_computing_publication_material SHELXTL
_computing_structure_refinement 'SHELXL-97 (Sheldrick, 1997)'
_computing_structure_solution 'SHELXS-97 (Sheldrick, 1990)'
_diffrn_ambient_temperature 296(2)
_diffrn_measured_fraction_theta_full 0.981
_diffrn_measured_fraction_theta_max 0.981
_diffrn_measurement_device_type 'Bruker Smart APEX CCD area detector'
_diffrn_measurement_method 'phi and omega scans'
_diffrn_radiation_monochromator graphite
_diffrn_radiation_source 'fine-focus sealed tube'
_diffrn_radiation_type MoK\a
_diffrn_radiation_wavelength 0.71073
_diffrn_reflns_av_R_equivalents 0.0454
_diffrn_reflns_av_sigmaI/netI 0.0435
_diffrn_reflns_limit_h_max 11
_diffrn_reflns_limit_h_min -10
_diffrn_reflns_limit_k_max 10
_diffrn_reflns_limit_k_min -10
_diffrn_reflns_limit_l_max 16
_diffrn_reflns_limit_l_min -16
_diffrn_reflns_number 7025
_diffrn_reflns_theta_full 24.99
_diffrn_reflns_theta_max 24.99
_diffrn_reflns_theta_min 2.20
_diffrn_standards_decay_% 0
_diffrn_standards_interval_count 0
_diffrn_standards_interval_time 0
_diffrn_standards_number 0
_exptl_absorpt_coefficient_mu 1.000
_exptl_absorpt_correction_T_max 0.787
_exptl_absorpt_correction_T_min 0.748
_exptl_absorpt_correction_type multi-scan
_exptl_crystal_colour blue
_exptl_crystal_density_diffrn 1.646
_exptl_crystal_density_method 'not measured'
_exptl_crystal_description block
_exptl_crystal_F_000 590
_exptl_crystal_size_max 0.30
_exptl_crystal_size_mid 0.28
_exptl_crystal_size_min 0.24
_refine_diff_density_max 0.330
_refine_diff_density_min -0.462
_refine_diff_density_rms 0.076
_refine_ls_extinction_method none
_refine_ls_goodness_of_fit_ref 0.871
_refine_ls_hydrogen_treatment mixed
_refine_ls_matrix_type full
_refine_ls_number_parameters 178
_refine_ls_number_reflns 2017
_refine_ls_number_restraints 0
_refine_ls_restrained_S_all 0.871
_refine_ls_R_factor_all 0.0464
_refine_ls_R_factor_gt 0.0343
_refine_ls_shift/su_max 0.015
_refine_ls_shift/su_mean 0.002
_refine_ls_structure_factor_coef Fsqd
_refine_ls_weighting_details 'calc w=1/[\s^2^(Fo^2^)+(0.1000P)^2^+0.0000P] where P=(Fo^2^+2Fc^2^)/3'
_refine_ls_weighting_scheme calc
_refine_ls_wR_factor_gt 0.1025
_refine_ls_wR_factor_ref 0.1213
_reflns_number_gt 1604
_reflns_number_total 2017
_reflns_threshold_expression >2sigma(I)
_cod_data_source_file c7tc02430d2.cif
_cod_data_source_block Cu1
_cod_depositor_comments
;
The following automatic conversions were performed:

data item '_symmetry_cell_setting' value 'Monoclinic' was changed to
'monoclinic' in accordance with the
/home/saulius/struct/COD-crude-data/automatic-downloads/DataCite-retrospective/RSC/depositions/lib/dictionaries/cif_core.dic
dictionary named 'cif_core.dic' version 2.4.2 last updated on
2011-04-26.

Automatic conversion script
Id: cif_fix_values 6909 2019-04-08 15:41:33Z antanas 
;
_cod_original_sg_symbol_H-M 'P2 1/c'
_cod_database_code 7236835

loop_
_symmetry_equiv_pos_as_xyz
'x, y, z'
'-x, y+1/2, -z+1/2'
'-x, -y, -z'
'x, -y-1/2, z-1/2'

loop_
_atom_site_label
_atom_site_type_symbol
_atom_site_fract_x
_atom_site_fract_y
_atom_site_fract_z
_atom_site_U_iso_or_equiv
_atom_site_adp_type
_atom_site_occupancy
_atom_site_symmetry_multiplicity
_atom_site_calc_flag
_atom_site_refinement_flags
Cu1 Cu 1.0000 -0.5000 0.5000 0.0205(2) Uani 1 2 d S
O1 O 0.9384(3) -0.8328(3) 0.60217(17) 0.0525(7) Uani 1 1 d .
O2 O 1.0769(2) -0.6318(2) 0.61564(14) 0.0295(5) Uani 1 1 d .
O3 O 0.2422(3) -0.1146(2) 0.07627(16) 0.0399(6) Uani 1 1 d .
O4 O 0.2009(3) -0.3517(3) 0.08754(17) 0.0482(7) Uani 1 1 d .
H4A H 0.1544 -0.3412 0.0274 0.072 Uiso 1 1 calc R
O5 O 0.5545(2) -0.2016(3) 0.54443(16) 0.0512(7) Uani 1 1 d .
N1 N 0.9015(3) -0.3842(2) 0.58428(16) 0.0222(5) Uani 1 1 d .
C1 C 0.3975(4) -0.3295(4) 0.4029(2) 0.0394(8) Uani 1 1 d .
H1A H 0.3810 -0.3990 0.4472 0.047 Uiso 1 1 calc R
C2 C 0.3255(4) -0.3372(4) 0.2994(2) 0.0366(8) Uani 1 1 d .
H2A H 0.2615 -0.4134 0.2738 0.044 Uiso 1 1 calc R
C3 C 0.3481(3) -0.2324(3) 0.2338(2) 0.0297(7) Uani 1 1 d .
C4 C 0.2603(3) -0.2274(4) 0.1246(2) 0.0314(7) Uani 1 1 d .
C5 C 0.4478(4) -0.1224(4) 0.2726(3) 0.0400(8) Uani 1 1 d .
H5A H 0.4646 -0.0522 0.2289 0.048 Uiso 1 1 calc R
C6 C 0.5221(4) -0.1156(4) 0.3745(3) 0.0429(9) Uani 1 1 d .
H6A H 0.5908 -0.0432 0.3998 0.051 Uiso 1 1 calc R
C7 C 0.4929(3) -0.2181(4) 0.4390(2) 0.0335(8) Uani 1 1 d .
C8 C 0.6933(3) -0.2510(3) 0.5885(2) 0.0291(7) Uani 1 1 d .
C9 C 0.7569(3) -0.2199(3) 0.6908(2) 0.0305(7) Uani 1 1 d .
H9A H 0.7093 -0.1622 0.7258 0.037 Uiso 1 1 calc R
C10 C 0.8922(3) -0.2763(3) 0.7395(2) 0.0245(6) Uani 1 1 d .
C11 C 1.0325(3) -0.7456(3) 0.6491(2) 0.0269(7) Uani 1 1 d .
C12 C 0.9605(3) -0.3602(3) 0.6840(2) 0.0245(6) Uani 1 1 d .
H12A H 1.0502 -0.4010 0.7174 0.029 Uiso 1 1 calc R
C13 C 0.7697(3) -0.3301(3) 0.5366(2) 0.0263(7) Uani 1 1 d .
H13A H 0.7287 -0.3462 0.4672 0.032 Uiso 1 1 calc R

loop_
_atom_site_aniso_label
_atom_site_aniso_U_11
_atom_site_aniso_U_22
_atom_site_aniso_U_33
_atom_site_aniso_U_23
_atom_site_aniso_U_13
_atom_site_aniso_U_12
Cu1 0.0277(3) 0.0225(3) 0.0103(3) 0.00203(17) 0.0041(2) 0.00448(19)
O1 0.0603(17) 0.0616(17) 0.0218(12) 0.0105(11) -0.0078(11) -0.0234(14)
O2 0.0358(11) 0.0313(12) 0.0188(10) 0.0103(9) 0.0048(9) 0.0044(10)
O3 0.0471(14) 0.0399(14) 0.0296(12) 0.0105(11) 0.0073(10) 0.0079(11)
O4 0.0623(17) 0.0398(14) 0.0266(12) -0.0029(10) -0.0099(11) 0.0048(12)
O5 0.0351(13) 0.0847(19) 0.0231(12) -0.0180(12) -0.0071(10) 0.0260(13)
N1 0.0278(13) 0.0228(12) 0.0143(11) -0.0036(9) 0.0041(9) 0.0012(10)
C1 0.044(2) 0.046(2) 0.0255(16) 0.0064(15) 0.0061(14) 0.0026(16)
C2 0.0404(19) 0.0363(19) 0.0273(16) 0.0010(14) 0.0018(14) -0.0046(15)
C3 0.0307(17) 0.0299(17) 0.0243(15) -0.0018(13) 0.0021(13) 0.0055(13)
C4 0.0304(17) 0.0373(19) 0.0246(15) 0.0008(14) 0.0060(13) 0.0098(14)
C5 0.0402(19) 0.0347(18) 0.0410(19) 0.0022(15) 0.0063(15) -0.0044(15)
C6 0.0347(18) 0.042(2) 0.0404(19) -0.0089(16) -0.0050(15) -0.0058(15)
C7 0.0261(16) 0.048(2) 0.0203(15) -0.0102(14) -0.0017(12) 0.0149(15)
C8 0.0278(16) 0.0391(19) 0.0175(14) -0.0047(12) 0.0027(12) 0.0051(13)
C9 0.0352(17) 0.0384(18) 0.0179(14) -0.0100(13) 0.0080(13) 0.0046(14)
C10 0.0282(15) 0.0275(16) 0.0159(13) -0.0044(12) 0.0040(11) -0.0033(12)
C11 0.0271(16) 0.0368(18) 0.0158(14) 0.0065(12) 0.0051(12) 0.0052(13)
C12 0.0273(15) 0.0288(16) 0.0146(13) -0.0020(11) 0.0023(11) -0.0018(12)
C13 0.0284(16) 0.0351(17) 0.0122(12) -0.0050(12) 0.0017(12) 0.0015(13)

loop_
_atom_type_symbol
_atom_type_description
_atom_type_scat_dispersion_real
_atom_type_scat_dispersion_imag
_atom_type_scat_source
C C 0.0033 0.0016 'International Tables Vol C Tables 4.2.6.8 and 6.1.1.4'
H H 0.0000 0.0000 'International Tables Vol C Tables 4.2.6.8 and 6.1.1.4'
N N 0.0061 0.0033 'International Tables Vol C Tables 4.2.6.8 and 6.1.1.4'
O O 0.0106 0.0060 'International Tables Vol C Tables 4.2.6.8 and 6.1.1.4'
Cu Cu 0.3201 1.2651 'International Tables Vol C Tables 4.2.6.8 and 6.1.1.4'

loop_
_geom_angle_atom_site_label_1
_geom_angle_atom_site_label_2
_geom_angle_atom_site_label_3
_geom_angle
_geom_angle_site_symmetry_1
_geom_angle_site_symmetry_3
O2 Cu1 O2 180.0 . 3_746
O2 Cu1 N1 90.89(13) . 3_746
O2 Cu1 N1 89.12(13) 3_746 3_746
O2 Cu1 N1 89.11(13) . .
O2 Cu1 N1 90.88(13) 3_746 .
N1 Cu1 N1 180.0 3_746 .
C11 O2 Cu1 135.79(19) . .
C4 O4 H4A 109.5 . .
C8 O5 C7 118.2(2) . .
C12 N1 C13 119.1(2) . .
C12 N1 Cu1 123.4(2) . .
C13 N1 Cu1 117.45(19) . .
C7 C1 C2 119.0(3) . .
C7 C1 H1A 120.5 . .
C2 C1 H1A 120.5 . .
C3 C2 C1 120.5(3) . .
C3 C2 H2A 119.7 . .
C1 C2 H2A 119.7 . .
C2 C3 C5 119.0(3) . .
C2 C3 C4 121.9(3) . .
C5 C3 C4 118.9(3) . .
O3 C4 O4 123.7(3) . .
O3 C4 C3 121.7(3) . .
O4 C4 C3 114.6(3) . .
C6 C5 C3 121.0(3) . .
C6 C5 H5A 119.5 . .
C3 C5 H5A 119.5 . .
C5 C6 C7 118.8(3) . .
C5 C6 H6A 120.6 . .
C7 C6 H6A 120.6 . .
C1 C7 C6 121.6(3) . .
C1 C7 O5 119.0(3) . .
C6 C7 O5 119.3(3) . .
O5 C8 C13 123.5(3) . .
O5 C8 C9 117.0(3) . .
C13 C8 C9 119.5(3) . .
C10 C9 C8 118.7(3) . .
C10 C9 H9A 120.7 . .
C8 C9 H9A 120.7 . .
C9 C10 C12 118.9(3) . .
C9 C10 C11 121.1(3) . 2_756
C12 C10 C11 120.0(3) . 2_756
O1 C11 O2 128.3(3) . .
O1 C11 C10 117.4(3) . 2_746
O2 C11 C10 114.3(3) . 2_746
N1 C12 C10 122.2(3) . .
N1 C12 H12A 118.9 . .
C10 C12 H12A 118.9 . .
N1 C13 C8 121.5(3) . .
N1 C13 H13A 119.3 . .
C8 C13 H13A 119.3 . .

loop_
_geom_bond_atom_site_label_1
_geom_bond_atom_site_label_2
_geom_bond_distance
_geom_bond_site_symmetry_2
Cu1 O2 1.959(3) .
Cu1 O2 1.959(3) 3_746
Cu1 N1 2.020(3) 3_746
Cu1 N1 2.020(3) .
O1 C11 1.238(4) .
O2 C11 1.268(4) .
O3 C4 1.214(4) .
O4 C4 1.309(4) .
O4 H4A 0.8200 .
O5 C8 1.375(4) .
O5 C7 1.402(4) .
N1 C12 1.338(4) .
N1 C13 1.343(4) .
C1 C7 1.366(5) .
C1 C2 1.388(5) .
C1 H1A 0.9300 .
C2 C3 1.383(5) .
C2 H2A 0.9300 .
C3 C5 1.387(5) .
C3 C4 1.488(4) .
C5 C6 1.371(5) .
C5 H5A 0.9300 .
C6 C7 1.382(5) .
C6 H6A 0.9300 .
C8 C13 1.384(4) .
C8 C9 1.386(4) .
C9 C10 1.380(4) .
C9 H9A 0.9300 .
C10 C12 1.389(4) .
C10 C11 1.513(4) 2_756
C11 C10 1.513(4) 2_746
C12 H12A 0.9300 .
C13 H13A 0.9300 .
